data_2216055
loop_
_publ_author_name
'Wang, Pin-Liang'
'Kang, Si-Shun'
'Li, Hai-Ling'
'Zeng, Hai-Su'
'Wang, Hai-Bo'

_publ_section_title 2-Methyl-5-[3-(4-nitrophenyl)-1,2,4-oxadiazol-5-ylmethylenesulfanyl]-1,3,4-thiadiazole
_journal_coeditor_code LW2036
_journal_issue 11
_journal_name_full 'Acta Crystallographica Section E'
_journal_page_first o4236
_journal_page_last o4236
_journal_paper_doi 10.1107/S1600536807047812
_journal_volume 63
_journal_year 2007
_chemical_formula_iupac 'C12 H9 N5 O3 S2'
_chemical_formula_moiety 'C12 H9 N5 O3 S2'
_chemical_formula_sum 'C12 H9 N5 O3 S2'
_chemical_formula_weight 335.36
_chemical_name_systematic
;
2-Methyl-5-[3-(4-nitrophenyl)-1,2,4-oxadiazol-5-ylmethylenesulfanyl]-1,3,4-
thiadiazole
;
_space_group_IT_number 15
_symmetry_cell_setting monoclinic
_symmetry_space_group_name_Hall '-C 2yc'
_symmetry_space_group_name_H-M 'C 1 2/c 1'
_atom_sites_solution_hydrogens geom
_atom_sites_solution_primary direct
_atom_sites_solution_secondary difmap
_audit_creation_method SHELXL97
_cell_angle_alpha 90.00
_cell_angle_beta 92.55(3)
_cell_angle_gamma 90.00
_cell_formula_units_Z 8
_cell_length_a 35.939(7)
_cell_length_b 5.6540(11)
_cell_length_c 13.714(3)
_cell_measurement_reflns_used 25
_cell_measurement_temperature 293(2)
_cell_measurement_theta_max 13
_cell_measurement_theta_min 9
_cell_volume 2783.9(10)
_computing_cell_refinement 'CAD-4 Software (Enraf--Nonius, 1989)'
_computing_data_collection 'CAD-4 Software (Enraf--Nonius, 1989)'
_computing_data_reduction 'XCAD4 (Harms & Wocadlo, 1995)'
_computing_molecular_graphics 'SHELXTL (Siemens, 1996)'
_computing_publication_material 'SHELXL97 (Sheldrick, 1997)'
_computing_structure_refinement 'SHELXL97 (Sheldrick, 1997)'
_computing_structure_solution 'SHELXS97 (Sheldrick, 1997)'
_diffrn_ambient_temperature 293(2)
_diffrn_measured_fraction_theta_full 0.999
_diffrn_measured_fraction_theta_max 0.999
_diffrn_measurement_device_type 'Enraf--Nonius CAD-4'
_diffrn_measurement_method \w/2\q
_diffrn_radiation_monochromator graphite
_diffrn_radiation_source 'fine-focus sealed tube'
_diffrn_radiation_type MoK\a
_diffrn_radiation_wavelength 0.71073
_diffrn_reflns_av_R_equivalents 0.0331
_diffrn_reflns_av_sigmaI/netI 0.0316
_diffrn_reflns_limit_h_max 44
_diffrn_reflns_limit_h_min -44
_diffrn_reflns_limit_k_max 6
_diffrn_reflns_limit_k_min 0
_diffrn_reflns_limit_l_max 16
_diffrn_reflns_limit_l_min 0
_diffrn_reflns_number 2772
_diffrn_reflns_theta_full 25.98
_diffrn_reflns_theta_max 25.98
_diffrn_reflns_theta_min 1.13
_diffrn_standards_decay_% 0
_diffrn_standards_interval_count 200
_diffrn_standards_interval_time 2h
_diffrn_standards_number 3
_exptl_absorpt_coefficient_mu 0.403
_exptl_absorpt_correction_T_max 0.9237
_exptl_absorpt_correction_T_min 0.8554
_exptl_absorpt_correction_type psi-scan
_exptl_absorpt_process_details '(North <i>et al.</i>,  1968)'
_exptl_crystal_colour colourless
_exptl_crystal_density_diffrn 1.600
_exptl_crystal_density_method 'not measured'
_exptl_crystal_description block
_exptl_crystal_F_000 1376
_exptl_crystal_size_max 0.40
_exptl_crystal_size_mid 0.30
_exptl_crystal_size_min 0.20
_refine_diff_density_max 0.301
_refine_diff_density_min -0.310
_refine_ls_extinction_method none
_refine_ls_goodness_of_fit_ref 1.102
_refine_ls_hydrogen_treatment constr
_refine_ls_matrix_type full
_refine_ls_number_parameters 200
_refine_ls_number_reflns 2727
_refine_ls_number_restraints 0
_refine_ls_restrained_S_all 1.102
_refine_ls_R_factor_all 0.0913
_refine_ls_R_factor_gt 0.0635
_refine_ls_shift/su_max 0.000
_refine_ls_shift/su_mean 0.000
_refine_ls_structure_factor_coef Fsqd
_refine_ls_weighting_details 'calc w = 1/[\s^2^(Fo^2^)+(0.1P)^2^+10P] where P=(Fo^2^+2Fc^2^)/3'
_refine_ls_weighting_scheme calc
_refine_ls_wR_factor_gt 0.1709
_refine_ls_wR_factor_ref 0.2120
_reflns_number_gt 1965
_reflns_number_total 2727
_reflns_threshold_expression I>2\s(I)
_cod_data_source_file lw2036.cif
_cod_data_source_block I
_cod_original_sg_symbol_Hall '-C  2yc'
_cod_original_sg_symbol_H-M 'C 2/c'
_cod_database_code 2216055
_cod_database_fobs_code 2216055

loop_
_symmetry_equiv_pos_as_xyz
'x, y, z'
'-x, y, -z+1/2'
'x+1/2, y+1/2, z'
'-x+1/2, y+1/2, -z+1/2'
'-x, -y, -z'
'x, -y, z-1/2'
'-x+1/2, -y+1/2, -z'
'x+1/2, -y+1/2, z-1/2'

loop_
_atom_site_type_symbol
_atom_site_label
_atom_site_fract_x
_atom_site_fract_y
_atom_site_fract_z
_atom_site_U_iso_or_equiv
_atom_site_adp_type
_atom_site_calc_flag
_atom_site_refinement_flags
_atom_site_occupancy
S S1 0.48917(3) 0.5272(2) 0.62377(9) 0.0525(4) Uani d . 1
S S2 0.56945(4) 0.6940(2) 0.64667(10) 0.0565(4) Uani d . 1
O O1 0.61049(9) 0.4474(6) 0.4886(2) 0.0542(9) Uani d . 1
O O2 0.75292(12) -0.7027(8) 0.3772(3) 0.0766(12) Uani d . 1
O O3 0.72006(12) -0.6820(7) 0.2417(3) 0.0709(11) Uani d . 1
N N1 0.51318(12) 0.1027(8) 0.6228(3) 0.0598(11) Uani d . 1
N N2 0.54470(11) 0.2462(8) 0.6310(3) 0.0554(10) Uani d . 1
N N3 0.64182(10) 0.1824(7) 0.5757(3) 0.0465(9) Uani d . 1
N N4 0.62608(11) 0.2924(7) 0.4218(3) 0.0516(10) Uani d . 1
N N5 0.72802(12) -0.6150(8) 0.3256(3) 0.0541(10) Uani d . 1
C C1 0.44496(15) 0.1124(11) 0.6123(4) 0.0652(14) Uani d . 1
H H1B 0.4420 0.0103 0.6673 0.098 Uiso calc R 1
H H1C 0.4425 0.0218 0.5532 0.098 Uiso calc R 1
H H1D 0.4262 0.2334 0.6115 0.098 Uiso calc R 1
C C2 0.48254(14) 0.2238(9) 0.6198(3) 0.0522(12) Uani d . 1
C C3 0.53603(13) 0.4704(8) 0.6337(3) 0.0465(11) Uani d . 1
C C4 0.61043(14) 0.5081(10) 0.6631(4) 0.0594(13) Uani d . 1
H H4B 0.6314 0.6079 0.6830 0.071 Uiso calc R 1
H H4C 0.6064 0.3991 0.7162 0.071 Uiso calc R 1
C C5 0.62069(12) 0.3713(8) 0.5783(3) 0.0447(10) Uani d . 1
C C6 0.64432(12) 0.1382(8) 0.4777(3) 0.0447(10) Uani d . 1
C C7 0.66602(11) -0.0549(7) 0.4390(3) 0.0401(9) Uani d . 1
C C8 0.68800(12) -0.2013(8) 0.5007(3) 0.0462(11) Uani d . 1
H H8A 0.6887 -0.1742 0.5677 0.055 Uiso calc R 1
C C9 0.70838(12) -0.3833(9) 0.4645(3) 0.0488(11) Uani d . 1
H H9A 0.7227 -0.4804 0.5060 0.059 Uiso calc R 1
C C10 0.70704(12) -0.4188(8) 0.3649(3) 0.0445(10) Uani d . 1
C C11 0.68665(13) -0.2755(8) 0.3014(3) 0.0482(11) Uani d . 1
H H11A 0.6870 -0.3000 0.2344 0.058 Uiso calc R 1
C C12 0.66587(12) -0.0965(9) 0.3382(3) 0.0481(11) Uani d . 1
H H12A 0.6515 -0.0015 0.2959 0.058 Uiso calc R 1

loop_
_atom_site_aniso_label
_atom_site_aniso_U_11
_atom_site_aniso_U_22
_atom_site_aniso_U_33
_atom_site_aniso_U_12
_atom_site_aniso_U_13
_atom_site_aniso_U_23
S1 0.0564(7) 0.0482(7) 0.0516(7) 0.0156(6) -0.0111(5) -0.0032(5)
S2 0.0608(8) 0.0420(7) 0.0656(8) 0.0118(6) -0.0108(6) -0.0096(6)
O1 0.0568(19) 0.0386(18) 0.065(2) 0.0108(15) -0.0173(16) 0.0030(16)
O2 0.082(3) 0.070(3) 0.078(3) 0.031(2) 0.000(2) 0.006(2)
O3 0.091(3) 0.055(2) 0.066(2) 0.003(2) -0.002(2) -0.0173(19)
N1 0.058(3) 0.044(2) 0.077(3) 0.009(2) -0.005(2) 0.007(2)
N2 0.048(2) 0.047(2) 0.070(3) 0.0111(19) -0.0053(19) 0.006(2)
N3 0.045(2) 0.046(2) 0.047(2) 0.0083(17) -0.0105(16) -0.0058(17)
N4 0.055(2) 0.044(2) 0.055(2) 0.0066(19) -0.0124(17) 0.0054(19)
N5 0.055(2) 0.043(2) 0.064(3) 0.0014(19) 0.001(2) -0.003(2)
C1 0.061(3) 0.061(3) 0.073(3) 0.006(3) -0.010(3) 0.014(3)
C2 0.055(3) 0.054(3) 0.046(2) 0.016(2) -0.010(2) 0.003(2)
C3 0.051(3) 0.048(3) 0.040(2) 0.011(2) -0.0060(18) -0.002(2)
C4 0.052(3) 0.056(3) 0.068(3) 0.014(2) -0.017(2) -0.018(3)
C5 0.041(2) 0.041(2) 0.051(2) -0.003(2) -0.0118(18) -0.002(2)
C6 0.045(2) 0.039(2) 0.049(2) -0.012(2) -0.0130(18) 0.0035(19)
C7 0.039(2) 0.035(2) 0.045(2) -0.0041(18) -0.0117(17) -0.0029(18)
C8 0.050(2) 0.049(3) 0.038(2) -0.007(2) -0.0134(18) 0.008(2)
C9 0.045(2) 0.045(3) 0.055(3) 0.003(2) -0.017(2) 0.007(2)
C10 0.041(2) 0.039(2) 0.053(2) -0.0056(19) -0.0114(18) 0.002(2)
C11 0.053(3) 0.045(3) 0.046(2) -0.003(2) -0.011(2) 0.001(2)
C12 0.047(2) 0.054(3) 0.042(2) 0.003(2) -0.0132(18) 0.010(2)

loop_
_atom_type_symbol
_atom_type_description
_atom_type_scat_dispersion_real
_atom_type_scat_dispersion_imag
_atom_type_scat_source
C C 0.0033 0.0016 'International Tables Vol C Tables 4.2.6.8 and 6.1.1.4'
H H 0.0000 0.0000 'International Tables Vol C Tables 4.2.6.8 and 6.1.1.4'
N N 0.0061 0.0033 'International Tables Vol C Tables 4.2.6.8 and 6.1.1.4'
O O 0.0106 0.0060 'International Tables Vol C Tables 4.2.6.8 and 6.1.1.4'
S S 0.1246 0.1234 'International Tables Vol C Tables 4.2.6.8 and 6.1.1.4'

loop_
_geom_angle_atom_site_label_1
_geom_angle_atom_site_label_2
_geom_angle_atom_site_label_3
_geom_angle
C3 S1 C2 87.2(2)
C3 S2 C4 98.3(2)
C5 O1 N4 107.4(3)
C2 N1 N2 112.4(4)
C3 N2 N1 111.9(4)
C5 N3 C6 103.8(4)
C6 N4 O1 103.7(4)
O2 N5 O3 123.3(4)
O2 N5 C10 118.2(4)
O3 N5 C10 118.4(4)
C2 C1 H1B 109.5
C2 C1 H1C 109.5
H1B C1 H1C 109.5
C2 C1 H1D 109.5
H1B C1 H1D 109.5
H1C C1 H1D 109.5
N1 C2 C1 123.0(5)
N1 C2 S1 114.0(4)
C1 C2 S1 123.0(4)
N2 C3 S1 114.5(4)
N2 C3 S2 122.8(4)
S1 C3 S2 122.8(3)
C5 C4 S2 116.2(4)
C5 C4 H4B 108.2
S2 C4 H4B 108.2
C5 C4 H4C 108.2
S2 C4 H4C 108.2
H4B C4 H4C 107.4
N3 C5 O1 111.8(4)
N3 C5 C4 128.4(4)
O1 C5 C4 119.6(4)
N4 C6 N3 113.4(4)
N4 C6 C7 123.1(4)
N3 C6 C7 123.5(4)
C8 C7 C12 118.3(4)
C8 C7 C6 121.3(4)
C12 C7 C6 120.4(4)
C9 C8 C7 121.4(4)
C9 C8 H8A 119.3
C7 C8 H8A 119.3
C8 C9 C10 118.2(4)
C8 C9 H9A 120.9
C10 C9 H9A 120.9
C11 C10 C9 122.3(4)
C11 C10 N5 118.9(4)
C9 C10 N5 118.7(4)
C12 C11 C10 119.1(4)
C12 C11 H11A 120.4
C10 C11 H11A 120.4
C11 C12 C7 120.6(4)
C11 C12 H12A 119.7
C7 C12 H12A 119.7

loop_
_geom_bond_atom_site_label_1
_geom_bond_atom_site_label_2
_geom_bond_distance
S1 C3 1.714(5)
S1 C2 1.732(6)
S2 C3 1.747(5)
S2 C4 1.815(5)
O1 C5 1.340(5)
O1 N4 1.402(5)
O2 N5 1.221(5)
O3 N5 1.232(5)
N1 C2 1.296(6)
N1 N2 1.394(6)
N2 C3 1.307(6)
N3 C5 1.312(6)
N3 C6 1.374(6)
N4 C6 1.316(6)
N5 C10 1.458(6)
C1 C2 1.490(7)
C1 H1B 0.9600
C1 H1C 0.9600
C1 H1D 0.9600
C4 C5 1.457(7)
C4 H4B 0.9700
C4 H4C 0.9700
C6 C7 1.456(6)
C7 C8 1.402(6)
C7 C12 1.402(6)
C8 C9 1.369(7)
C8 H8A 0.9300
C9 C10 1.380(6)
C9 H9A 0.9300
C10 C11 1.376(6)
C11 C12 1.367(7)
C11 H11A 0.9300
C12 H12A 0.9300

loop_
_geom_torsion_atom_site_label_1
_geom_torsion_atom_site_label_2
_geom_torsion_atom_site_label_3
_geom_torsion_atom_site_label_4
_geom_torsion
C2 N1 N2 C3 0.0(6)
C5 O1 N4 C6 -0.2(4)
N2 N1 C2 C1 -179.3(4)
N2 N1 C2 S1 1.5(6)
C3 S1 C2 N1 -1.9(4)
C3 S1 C2 C1 178.9(4)
N1 N2 C3 S1 -1.5(5)
N1 N2 C3 S2 178.4(3)
C2 S1 C3 N2 1.9(4)
C2 S1 C3 S2 -178.0(3)
C4 S2 C3 N2 -4.6(5)
C4 S2 C3 S1 175.3(3)
C3 S2 C4 C5 68.1(5)
C6 N3 C5 O1 -0.8(5)
C6 N3 C5 C4 -175.6(5)
N4 O1 C5 N3 0.7(5)
N4 O1 C5 C4 176.0(4)
S2 C4 C5 N3 -160.2(4)
S2 C4 C5 O1 25.4(6)
O1 N4 C6 N3 -0.3(5)
O1 N4 C6 C7 -178.2(4)
C5 N3 C6 N4 0.7(5)
C5 N3 C6 C7 178.6(4)
N4 C6 C7 C8 173.6(4)
N3 C6 C7 C8 -4.1(7)
N4 C6 C7 C12 -5.3(7)
N3 C6 C7 C12 176.9(4)
C12 C7 C8 C9 -1.1(7)
C6 C7 C8 C9 179.9(4)
C7 C8 C9 C10 0.5(7)
C8 C9 C10 C11 1.3(7)
C8 C9 C10 N5 -178.8(4)
O2 N5 C10 C11 161.8(4)
O3 N5 C10 C11 -17.3(6)
O2 N5 C10 C9 -18.1(7)
O3 N5 C10 C9 162.8(4)
C9 C10 C11 C12 -2.4(7)
N5 C10 C11 C12 177.7(4)
C10 C11 C12 C7 1.7(7)
C8 C7 C12 C11 0.0(7)
C6 C7 C12 C11 179.0(4)

loop_
_cod_related_entry_id
_cod_related_entry_database
_cod_related_entry_code
1 ChemSpider 21121209
